data_4502843
loop_
_publ_author_name
'Ormond-Prout, Johnathan E.'
'Smart, Paul'
'Brammer, Lee'

_publ_section_title
;
 Cyanometallates as Halogen Bond Acceptors
;
_journal_issue 1
_journal_name_full 'Crystal Growth &amp; Design'
_journal_page_first 205
_journal_paper_doi 10.1021/cg200942u
_journal_volume 12
_journal_year 2012
_chemical_formula_sum 'C24 H18 Co I6 N9'
_chemical_formula_weight 1252.80
_chemical_name_systematic
; 
 ? 
;
_space_group_IT_number 15
_symmetry_cell_setting monoclinic
_symmetry_space_group_name_Hall '-C 2yc'
_symmetry_space_group_name_H-M 'C 1 2/c 1'
_atom_sites_solution_hydrogens geom
_atom_sites_solution_primary direct
_atom_sites_solution_secondary difmap
_audit_creation_method SHELXL-97
_cell_angle_alpha 90.00
_cell_angle_beta 114.187(2)
_cell_angle_gamma 90.00
_cell_formula_units_Z 4
_cell_length_a 19.8874(7)
_cell_length_b 15.3305(6)
_cell_length_c 12.2069(4)
_cell_measurement_reflns_used 3719
_cell_measurement_temperature 100(2)
_cell_measurement_theta_max 26.19
_cell_measurement_theta_min 2.25
_cell_volume 3395.0(2)
_computing_cell_refinement 'Bruker SAINT'
_computing_data_collection 'Bruker APEX2'
_computing_data_reduction 'Bruker SAINT'
_computing_molecular_graphics 'Bruker SHELXTL'
_computing_publication_material 'Bruker SHELXTL'
_computing_structure_refinement 'SHELXL-97 (Sheldrick, 2008)'
_computing_structure_solution 'SHELXS-97 (Sheldrick, 2008)'
_diffrn_ambient_temperature 100(2)
_diffrn_measured_fraction_theta_full 0.996
_diffrn_measured_fraction_theta_max 0.996
_diffrn_measurement_device_type 'Bruker APEX-II CCD'
_diffrn_measurement_method '\f and \w scans'
_diffrn_radiation_monochromator graphite
_diffrn_radiation_source 'fine-focus sealed tube'
_diffrn_radiation_type MoK\a
_diffrn_radiation_wavelength 0.71073
_diffrn_reflns_av_R_equivalents 0.0806
_diffrn_reflns_av_sigmaI/netI 0.0467
_diffrn_reflns_limit_h_max 25
_diffrn_reflns_limit_h_min -25
_diffrn_reflns_limit_k_max 19
_diffrn_reflns_limit_k_min -19
_diffrn_reflns_limit_l_max 15
_diffrn_reflns_limit_l_min -15
_diffrn_reflns_number 31704
_diffrn_reflns_theta_full 27.51
_diffrn_reflns_theta_max 27.51
_diffrn_reflns_theta_min 1.74
_exptl_absorpt_coefficient_mu 5.992
_exptl_absorpt_correction_T_max 0.8896
_exptl_absorpt_correction_T_min 0.4473
_exptl_absorpt_correction_type multi-scan
_exptl_absorpt_process_details sadabs
_exptl_crystal_colour colourless
_exptl_crystal_density_diffrn 2.451
_exptl_crystal_density_method 'not measured'
_exptl_crystal_description needles
_exptl_crystal_F_000 2280
_exptl_crystal_size_max 0.16
_exptl_crystal_size_mid 0.16
_exptl_crystal_size_min 0.02
_refine_diff_density_max 0.952
_refine_diff_density_min -0.897
_refine_diff_density_rms 0.196
_refine_ls_extinction_method none
_refine_ls_goodness_of_fit_ref 1.464
_refine_ls_hydrogen_treatment constr
_refine_ls_matrix_type full
_refine_ls_number_parameters 186
_refine_ls_number_reflns 3901
_refine_ls_number_restraints 0
_refine_ls_restrained_S_all 1.464
_refine_ls_R_factor_all 0.0603
_refine_ls_R_factor_gt 0.0367
_refine_ls_shift/su_max 0.001
_refine_ls_shift/su_mean 0.000
_refine_ls_structure_factor_coef Fsqd
_refine_ls_weighting_details 'calc w=1/[\s^2^(Fo^2^)+(0.0266P)^2^+0.0000P] where P=(Fo^2^+2Fc^2^)/3'
_refine_ls_weighting_scheme calc
_refine_ls_wR_factor_gt 0.0722
_refine_ls_wR_factor_ref 0.0972
_reflns_number_gt 2826
_reflns_number_total 3901
_reflns_threshold_expression >2sigma(I)
_cod_data_source_file cg200942u_si_002.cif
_cod_data_source_block ilb1609_0m
_cod_depositor_comments
;
The following automatic conversions were performed:

'_symmetry_cell_setting' value 'Monoclinic' changed to 'monoclinic'
according to /home/saulius/struct/CIF-dictionaries/cif_core.dic
dictionary named 'cif_core.dic' version 2.4.1 from 2010-06-29.

Automatic conversion script
Id: cif_fix_values 1715 2011-07-08 13:25:40Z adriana 
;
_cod_original_sg_symbol_H-M C2/c
_cod_database_code 4502843

loop_
_symmetry_equiv_pos_as_xyz
'x, y, z'
'-x, y, -z+1/2'
'x+1/2, y+1/2, z'
'-x+1/2, y+1/2, -z+1/2'
'-x, -y, -z'
'x, -y, z-1/2'
'-x+1/2, -y+1/2, -z'
'x+1/2, -y+1/2, z-1/2'

loop_
_atom_site_label
_atom_site_type_symbol
_atom_site_fract_x
_atom_site_fract_y
_atom_site_fract_z
_atom_site_U_iso_or_equiv
_atom_site_adp_type
_atom_site_occupancy
_atom_site_symmetry_multiplicity
_atom_site_calc_flag
_atom_site_refinement_flags
I31 I 0.40339(3) 0.39418(3) 0.48102(4) 0.02452(13) Uani 1 1 d .
I21 I 1.02781(3) 0.39685(3) 0.92847(4) 0.02854(14) Uani 1 1 d .
I22 I 0.85310(3) 0.28898(4) 1.20786(5) 0.03357(15) Uani 1 1 d .
Co11 Co 0.7500 0.2500 0.5000 0.0198(3) Uani 1 2 d S
N31 N 0.5000 0.5906(5) 0.7500 0.0212(19) Uani 1 2 d S
C12 C 0.6966(4) 0.2869(5) 0.3390(7) 0.0248(16) Uani 1 1 d .
C13 C 0.6735(4) 0.2899(5) 0.5431(6) 0.0234(16) Uani 1 1 d .
C11 C 0.7932(4) 0.3606(5) 0.5394(6) 0.0225(16) Uani 1 1 d .
C23 C 0.9266(4) 0.3841(5) 0.9415(6) 0.0248(17) Uani 1 1 d .
C22 C 0.8630(4) 0.4220(5) 0.8560(6) 0.0252(17) Uani 1 1 d .
H22 H 0.8644 0.4482 0.7883 0.030 Uiso 1 1 calc R
C33 C 0.4609(4) 0.4593(5) 0.6450(6) 0.0225(16) Uani 1 1 d .
C26 C 0.7952(4) 0.3842(5) 0.9680(6) 0.0282(18) Uani 1 1 d .
H26 H 0.7510 0.3851 0.9771 0.034 Uiso 1 1 calc R
C25 C 0.8574(4) 0.3450(5) 1.0545(7) 0.0289(18) Uani 1 1 d .
C24 C 0.9230(4) 0.3452(5) 1.0413(7) 0.0271(17) Uani 1 1 d .
H24 H 0.9647 0.3194 1.0993 0.032 Uiso 1 1 calc R
N11 N 0.8190(4) 0.4297(5) 0.5661(6) 0.0316(15) Uani 1 1 d .
C32 C 0.4616(4) 0.5475(5) 0.6477(6) 0.0216(16) Uani 1 1 d .
H32 H 0.4351 0.5787 0.5778 0.026 Uiso 1 1 calc R
C31 C 0.5000 0.6855(6) 0.7500 0.030(3) Uani 1 2 d S
H31A H 0.4621 0.7064 0.6765 0.045 Uiso 0.50 1 calc PR
H31B H 0.5471 0.7064 0.7568 0.045 Uiso 0.50 1 calc PR
H31C H 0.4908 0.7064 0.8168 0.045 Uiso 0.50 1 calc PR
N13 N 0.6286(3) 0.3164(4) 0.5726(5) 0.0272(15) Uani 1 1 d .
N12 N 0.6658(4) 0.3103(5) 0.2399(6) 0.0389(18) Uani 1 1 d .
N21 N 0.7998(4) 0.4210(4) 0.8706(5) 0.0291(15) Uani 1 1 d .
C21 C 0.7329(4) 0.4657(5) 0.7811(7) 0.036(2) Uani 1 1 d .
H21A H 0.7348 0.5266 0.8003 0.055 Uiso 1 1 calc R
H21B H 0.6894 0.4402 0.7835 0.055 Uiso 1 1 calc R
H21C H 0.7316 0.4589 0.7021 0.055 Uiso 1 1 calc R
C34 C 0.5000 0.4138(7) 0.7500 0.025(2) Uani 1 2 d S
H34 H 0.5000 0.3531 0.7500 0.030 Uiso 1 2 calc SR

loop_
_atom_site_aniso_label
_atom_site_aniso_U_11
_atom_site_aniso_U_22
_atom_site_aniso_U_33
_atom_site_aniso_U_23
_atom_site_aniso_U_13
_atom_site_aniso_U_12
I31 0.0280(3) 0.0259(3) 0.0138(2) -0.00195(19) 0.00270(19) -0.0013(2)
I21 0.0340(3) 0.0273(3) 0.0267(3) -0.0039(2) 0.0148(2) -0.0001(2)
I22 0.0389(3) 0.0383(3) 0.0252(3) 0.0005(2) 0.0149(2) -0.0049(3)
Co11 0.0215(7) 0.0210(7) 0.0135(7) 0.0041(5) 0.0038(6) 0.0010(6)
N31 0.028(5) 0.015(4) 0.017(4) 0.000 0.006(4) 0.000
C12 0.018(4) 0.024(4) 0.032(4) -0.001(3) 0.010(3) -0.005(3)
C13 0.024(4) 0.023(4) 0.018(4) 0.003(3) 0.004(3) -0.005(3)
C11 0.025(4) 0.026(4) 0.015(4) 0.003(3) 0.007(3) 0.003(3)
C23 0.026(4) 0.024(4) 0.023(4) -0.006(3) 0.009(3) 0.000(3)
C22 0.034(4) 0.020(4) 0.020(4) -0.002(3) 0.010(3) -0.003(3)
C33 0.031(4) 0.021(4) 0.010(3) -0.003(3) 0.003(3) -0.001(3)
C26 0.036(5) 0.025(4) 0.021(4) -0.005(3) 0.009(4) -0.007(3)
C25 0.037(5) 0.023(4) 0.025(4) -0.002(3) 0.011(4) -0.006(4)
C24 0.031(4) 0.021(4) 0.024(4) 0.003(3) 0.007(3) -0.004(3)
N11 0.037(4) 0.034(4) 0.023(3) 0.005(3) 0.012(3) 0.003(3)
C32 0.021(4) 0.021(4) 0.017(4) 0.002(3) 0.003(3) -0.003(3)
C31 0.035(7) 0.018(6) 0.025(6) 0.000 0.001(5) 0.000
N13 0.030(4) 0.028(4) 0.019(3) 0.004(3) 0.006(3) 0.001(3)
N12 0.037(4) 0.052(5) 0.022(4) 0.007(3) 0.006(3) -0.003(4)
N21 0.035(4) 0.026(4) 0.024(4) -0.003(3) 0.009(3) 0.001(3)
C21 0.036(5) 0.034(5) 0.029(5) 0.003(4) 0.003(4) 0.006(4)
C34 0.038(6) 0.016(5) 0.019(5) 0.000 0.011(5) 0.000

loop_
_atom_type_symbol
_atom_type_description
_atom_type_scat_dispersion_real
_atom_type_scat_dispersion_imag
_atom_type_scat_source
C C 0.0033 0.0016 'International Tables Vol C Tables 4.2.6.8 and 6.1.1.4'
H H 0.0000 0.0000 'International Tables Vol C Tables 4.2.6.8 and 6.1.1.4'
N N 0.0061 0.0033 'International Tables Vol C Tables 4.2.6.8 and 6.1.1.4'
Co Co 0.3494 0.9721 'International Tables Vol C Tables 4.2.6.8 and 6.1.1.4'
I I -0.4742 1.8119 'International Tables Vol C Tables 4.2.6.8 and 6.1.1.4'

loop_
_geom_angle_atom_site_label_1
_geom_angle_atom_site_label_2
_geom_angle_atom_site_label_3
_geom_angle
_geom_angle_site_symmetry_1
_geom_angle_site_symmetry_3
C11 Co11 C11 179.998(1) 7_656 .
C11 Co11 C12 89.9(3) 7_656 7_656
C11 Co11 C12 90.1(3) . 7_656
C11 Co11 C12 90.1(3) 7_656 .
C11 Co11 C12 89.9(3) . .
C12 Co11 C12 179.999(1) 7_656 .
C11 Co11 C13 88.4(3) 7_656 7_656
C11 Co11 C13 91.6(3) . 7_656
C12 Co11 C13 91.1(3) 7_656 7_656
C12 Co11 C13 88.9(3) . 7_656
C11 Co11 C13 91.6(3) 7_656 .
C11 Co11 C13 88.4(3) . .
C12 Co11 C13 88.9(3) 7_656 .
C12 Co11 C13 91.1(3) . .
C13 Co11 C13 180.00(19) 7_656 .
C32 N31 C32 121.0(8) . 2_656
C32 N31 C31 119.5(4) . .
C32 N31 C31 119.5(4) 2_656 .
N12 C12 Co11 178.0(7) . .
N13 C13 Co11 177.4(7) . .
N11 C11 Co11 178.0(7) . .
C24 C23 C22 118.6(7) . .
C24 C23 I21 120.3(5) . .
C22 C23 I21 120.7(6) . .
N21 C22 C23 120.6(7) . .
N21 C22 H22 119.7 . .
C23 C22 H22 119.7 . .
C32 C33 C34 119.0(7) . .
C32 C33 I31 119.6(5) . .
C34 C33 I31 121.4(5) . .
N21 C26 C25 119.2(8) . .
N21 C26 H26 120.4 . .
C25 C26 H26 120.4 . .
C24 C25 C26 120.1(7) . .
C24 C25 I22 119.5(6) . .
C26 C25 I22 120.4(6) . .
C25 C24 C23 119.7(7) . .
C25 C24 H24 120.1 . .
C23 C24 H24 120.1 . .
N31 C32 C33 120.7(7) . .
N31 C32 H32 119.6 . .
C33 C32 H32 119.6 . .
N31 C31 H31A 109.5 . .
N31 C31 H31B 109.5 . .
H31A C31 H31B 109.5 . .
N31 C31 H31C 109.5 . .
H31A C31 H31C 109.5 . .
H31B C31 H31C 109.5 . .
C22 N21 C26 121.8(7) . .
C22 N21 C21 119.9(7) . .
C26 N21 C21 118.2(7) . .
N21 C21 H21A 109.5 . .
N21 C21 H21B 109.5 . .
H21A C21 H21B 109.5 . .
N21 C21 H21C 109.5 . .
H21A C21 H21C 109.5 . .
H21B C21 H21C 109.5 . .
C33 C34 C33 119.5(9) 2_656 .
C33 C34 H34 120.3 2_656 .
C33 C34 H34 120.3 . .

loop_
_geom_bond_atom_site_label_1
_geom_bond_atom_site_label_2
_geom_bond_distance
_geom_bond_site_symmetry_2
I31 C33 2.106(6) .
I21 C23 2.092(7) .
I22 C25 2.093(8) .
Co11 C11 1.872(8) 7_656
Co11 C11 1.872(8) .
Co11 C12 1.897(8) 7_656
Co11 C12 1.897(8) .
Co11 C13 1.903(8) 7_656
Co11 C13 1.903(8) .
N31 C32 1.341(8) .
N31 C32 1.341(8) 2_656
N31 C31 1.456(12) .
C12 N12 1.166(9) .
C13 N13 1.164(9) .
C11 N11 1.164(9) .
C23 C24 1.385(10) .
C23 C22 1.395(10) .
C22 N21 1.339(9) .
C22 H22 0.9300 .
C33 C32 1.353(9) .
C33 C34 1.385(8) .
C26 N21 1.353(9) .
C26 C25 1.390(10) .
C26 H26 0.9300 .
C25 C24 1.379(11) .
C24 H24 0.9300 .
C32 H32 0.9300 .
C31 H31A 0.9600 .
C31 H31B 0.9600 .
C31 H31C 0.9600 .
N21 C21 1.498(9) .
C21 H21A 0.9600 .
C21 H21B 0.9600 .
C21 H21C 0.9600 .
C34 C33 1.385(8) 2_656
C34 H34 0.9300 .
